data_4517336
loop_
_publ_author_name
'Panigrahi, Adyasha'
'Whitaker, Daniel'
'Vitorica-Yrezabal, I\~nigo J.'
'Larrosa, Igor'

_publ_section_title
;
 Ag/Pd Cocatalyzed Direct Arylation of Fluoroarene Derivatives with Aryl
 Bromides
;
_journal_name_full 'ACS Catalysis'
_journal_page_first 2100
_journal_page_last 2107
_journal_paper_doi 10.1021/acscatal.9b05334
_journal_year 2020
_chemical_formula_moiety 'C28 H39 Ag F9 O P'
_chemical_formula_sum 'C28 H39 Ag F9 O P'
_chemical_formula_weight 701.43
_space_group_crystal_system monoclinic
_space_group_IT_number 14
_space_group_name_Hall '-P 2ybc'
_space_group_name_H-M_alt 'P 1 21/c 1'
_atom_sites_solution_hydrogens geom
_audit_creation_date 2019-09-20
_audit_creation_method
;
Olex2 1.2
(compiled 2018.05.29 svn.r3508 for OlexSys, GUI svn.r5506)
;
_cell_angle_alpha 90
_cell_angle_beta 99.9780(10)
_cell_angle_gamma 90
_cell_formula_units_Z 4
_cell_length_a 9.81790(10)
_cell_length_b 14.10410(10)
_cell_length_c 20.6209(2)
_cell_measurement_reflns_used 26289
_cell_measurement_temperature 100.00(10)
_cell_measurement_theta_max 75.7850
_cell_measurement_theta_min 2.1770
_cell_volume 2812.24(5)
_computing_cell_refinement 'CrysAlisPro 1.171.40.58a (Rigaku OD, 2019)'
_computing_data_collection 'CrysAlisPro 1.171.40.58a (Rigaku OD, 2019)'
_computing_data_reduction 'CrysAlisPro 1.171.40.58a (Rigaku OD, 2019)'
_computing_molecular_graphics 'Olex2 (Dolomanov et al., 2009)'
_computing_publication_material 'Olex2 (Dolomanov et al., 2009)'
_computing_structure_refinement 'ShelXL (Sheldrick, 2015)'
_diffrn_ambient_environment N~2~
_diffrn_ambient_temperature 100.00(10)
_diffrn_detector 'Hybrid Pixel Array Detector'
_diffrn_detector_area_resol_mean 10.0000
_diffrn_measured_fraction_theta_full 0.986
_diffrn_measured_fraction_theta_max 0.970
_diffrn_measurement_details
;
List of Runs (angles in degrees, time in seconds):

  # Type    Start    End  Width  t~exp~   \w     \q     \k     \f   Frames
--------------------------------------------------------------------------
  1  \w    -28.00  39.00   1.00    1.00    --    5.00 -76.00-180.00   67
  2  \w    -86.00  42.00   1.00    1.00    --  -45.60  76.00   0.00  128
  3  \w   -132.00 -88.00   1.00    1.00    --  -45.60 -76.00 -30.00   44
  4  \w    -72.00  44.00   1.00    1.00    --  -45.60  38.00-180.00  116
  5  \w     -1.00  24.00   1.00    1.00    --  -45.60  57.00 -30.00   25
  6  \w    -30.00  43.00   1.00    1.00    --  -45.60  57.00  60.00   73
  7  \w    -52.00  -6.00   1.00    1.00    --  -45.60 -76.00 -30.00   46
  8  \w   -193.00 -74.00   1.00    1.00    -- -107.20 -57.00-120.00  119
  9  \w   -125.00 -97.00   1.00    1.00    -- -107.20 -76.00 120.00   28
 10  \w   -196.00 -71.00   1.00    1.00    -- -107.20 -67.00 -23.83  125
 11  \w   -147.00 -60.00   1.00    1.00    -- -107.20  76.00  90.00   87
 12  \w    -96.00 -69.00   1.00    1.00    -- -107.20 -76.00   0.00   27
 13  \w   -168.00 -84.00   1.00    1.00    -- -107.20 -76.00-150.00   84
 14  \w   -195.00 -79.00   1.00    1.00    -- -107.20 -57.00 -90.00  116
 15  \w    -44.00 -18.00   1.00    1.00    -- -107.20  76.00 120.00   26
 16  \w    -92.00 -67.00   1.00    1.00    -- -107.20 -76.00   7.80   25
 17  \w   -142.00 -47.00   1.00    1.00    -- -107.20  76.00 120.00   95
 18  \w    -44.00 -19.00   1.00    1.00    -- -107.20  76.00  60.00   25
 19  \w    -53.00 -27.00   1.00    1.00    -- -107.20  76.00 -60.00   26
 20  \w   -180.00-104.00   1.00    1.00    -- -107.20 -76.00  30.00   76
 21  \w    -99.00 -67.00   1.00    1.00    -- -107.20 -76.00  30.00   32
 22  \w   -183.00-157.00   1.00    1.00    -- -107.20 -76.00 120.00   26
 23  \w    -92.00 -67.00   1.00    1.00    -- -107.20  76.00 -60.00   25
 24  \w   -148.00 -73.00   1.00    1.00    -- -107.20  76.00  60.00   75
 25  \w    -93.00 -68.00   1.00    1.00    -- -107.20 -74.00 -23.21   25
 26  \w    -95.00 -70.00   1.00    1.00    -- -107.20 -71.00  12.67   25
 27  \w   -190.00 -71.00   1.00    1.00    -- -107.20 -69.00   6.61  119
 28  \w   -134.00 -62.00   1.00    1.00    -- -107.20  76.00-180.00   72
 29  \w   -175.00-150.00   1.00    1.00    -- -107.20 -71.00  12.67   25
;
_diffrn_measurement_device 'four-circle diffractometer'
_diffrn_measurement_device_type 'XtaLAB AFC11 (RINC): Kappa single'
_diffrn_measurement_method '\w scans'
_diffrn_orient_matrix_type 'CrysAlisPro convention (1999,Acta A55,543-557)'
_diffrn_orient_matrix_UB_11 -0.0387737000
_diffrn_orient_matrix_UB_12 0.1028536000
_diffrn_orient_matrix_UB_13 -0.0203701000
_diffrn_orient_matrix_UB_21 0.1496418000
_diffrn_orient_matrix_UB_22 0.0187220000
_diffrn_orient_matrix_UB_23 -0.0098900000
_diffrn_orient_matrix_UB_31 -0.0384544000
_diffrn_orient_matrix_UB_32 -0.0316331000
_diffrn_orient_matrix_UB_33 -0.0724150000
_diffrn_radiation_monochromator mirror
_diffrn_radiation_probe x-ray
_diffrn_radiation_type CuK\a
_diffrn_radiation_wavelength 1.54184
_diffrn_reflns_av_R_equivalents 0.0281
_diffrn_reflns_av_unetI/netI 0.0154
_diffrn_reflns_Laue_measured_fraction_full 0.986
_diffrn_reflns_Laue_measured_fraction_max 0.970
_diffrn_reflns_limit_h_max 12
_diffrn_reflns_limit_h_min -11
_diffrn_reflns_limit_k_max 17
_diffrn_reflns_limit_k_min -17
_diffrn_reflns_limit_l_max 25
_diffrn_reflns_limit_l_min -25
_diffrn_reflns_number 31665
_diffrn_reflns_point_group_measured_fraction_full 0.986
_diffrn_reflns_point_group_measured_fraction_max 0.970
_diffrn_reflns_theta_full 67.684
_diffrn_reflns_theta_max 76.246
_diffrn_reflns_theta_min 4.354
_diffrn_source 'Rotating-anode X-ray tube (dual wavelength)'
_diffrn_source_type 'Rigaku (Cu) X-ray DW Source'
_exptl_absorpt_coefficient_mu 7.028
_exptl_absorpt_correction_T_max 1.00000
_exptl_absorpt_correction_T_min 0.72246
_exptl_absorpt_correction_type multi-scan
_exptl_absorpt_process_details
;
CrysAlisPro 1.171.40.58a (Rigaku Oxford Diffraction, 2019)
Empirical absorption correction using spherical harmonics,
 implemented in SCALE3 ABSPACK scaling algorithm.
;
_exptl_crystal_colour 'clear light colourless'
_exptl_crystal_colour_lustre clear
_exptl_crystal_colour_modifier light
_exptl_crystal_colour_primary colourless
_exptl_crystal_density_diffrn 1.657
_exptl_crystal_description block
_exptl_crystal_F_000 1432
_exptl_crystal_size_max 0.3
_exptl_crystal_size_mid 0.26
_exptl_crystal_size_min 0.22
_refine_diff_density_max 0.826
_refine_diff_density_min -0.828
_refine_diff_density_rms 0.068
_refine_ls_extinction_method none
_refine_ls_goodness_of_fit_ref 1.091
_refine_ls_hydrogen_treatment constr
_refine_ls_matrix_type full
_refine_ls_number_parameters 470
_refine_ls_number_reflns 5724
_refine_ls_number_restraints 280
_refine_ls_restrained_S_all 1.093
_refine_ls_R_factor_all 0.0291
_refine_ls_R_factor_gt 0.0290
_refine_ls_shift/su_max 0.001
_refine_ls_shift/su_mean 0.000
_refine_ls_structure_factor_coef Fsqd
_refine_ls_weighting_details 'w=1/[\s^2^(Fo^2^)+(0.0308P)^2^+4.6891P] where P=(Fo^2^+2Fc^2^)/3'
_refine_ls_weighting_scheme calc
_refine_ls_wR_factor_gt 0.0727
_refine_ls_wR_factor_ref 0.0727
_reflns_Friedel_coverage 0.000
_reflns_number_gt 5704
_reflns_number_total 5724
_reflns_threshold_expression 'I > 2\s(I)'
_cod_data_source_file cs9b05334_si_002.cif
_cod_data_source_block s5523r
_cod_depositor_comments 'Adding full bibliography for 4517336--4517337.cif.'
_cod_database_code 4517336
_shelxl_version_number 2014/6
_shelx_space_group_comment
;
The symmetry employed for this shelxl refinement is uniquely defined
by the following loop, which should always be used as a source of
symmetry information in preference to the above space-group names.
They are only intended as comments.
;
_shelx_estimated_absorpt_t_max 0.307
_shelx_estimated_absorpt_t_min 0.227
_diffrn_oxdiff_digest_frames
;
0116a0af93c531d4a12d5528c5997bf9e400034d9c2
;
_reflns_odcompleteness_completeness 98.66
_reflns_odcompleteness_iscentric 1
_reflns_odcompleteness_theta 68.13
_olex2_refinement_description
;
1. Fixed Uiso
 At 1.2 times of:
  All C(H) groups, All C(H,H) groups
 At 1.5 times of:
  All C(H,H,H) groups
2. Restrained distances
 F18-F17
 2.36 with sigma of 0.02
3. Uiso/Uaniso restraints and constraints
F4 \\sim F1 \\sim F5 \\sim F7 \\sim F8 \\sim F6 \\sim F2 \\sim F3 \\sim F9
\\sim F16 \\sim F17 \\sim F10 \\sim F11 \\sim F13 \\sim F14 \\sim F18 \\sim F12
\\sim F15: within 2A with sigma of 0.01 and sigma for terminal atoms of 0.02
F13 \\sim F1: within 2A with sigma of 0.01 and sigma for terminal atoms of 0.02
4. Rigid body (RIGU) restrains
 Ag1, F4, F1, F5, F7, F8, F6, F2, F3, O1, F16, F17, F10, F11, F13, F14, F18,
 F15, C25, C26, C27, C28, C29, C30, C31
 with sigma for 1-2 distances of 0.002 and sigma for 1-3 distances of 0.002
5. Others
 Fixed Sof: F4(0.825) F1(0.825) F5(0.825) F7(0.825) F8(0.825) F6(0.825)
 F2(0.825) F3(0.825) F9(0.825) F16(0.175) F17(0.175) F10(0.175) F11(0.175)
 F13(0.175) F14(0.175) F18(0.175) F12(0.175) F15(0.175) C26(0.825) C27(0.825)
 C28(0.825) C29(0.175) C30(0.175) C31(0.175)
6.a Ternary CH refined with riding coordinates:
 C13(H13), C3(H3), C18(H18), C15(H15), C5(H5), C8(H8)
6.b Secondary CH2 refined with riding coordinates:
 C12(H12A,H12B), C19(H19A,H19B), C2(H2A,H2B), C14(H14A,H14B), C7(H7A,H7B),
 C17(H17A,H17B), C4(H4A,H4B), C6(H6A,H6B), C21(H21A,H21B), C23(H23A,H23B),
 C9(H9A,H9B), C22(H22A,H22B), C16(H16A,H16B), C20(H20A,H20B), C10(H10A,H10B)
6.c Idealised Me refined as rotating group:
 C24(H24A,H24B,H24C)
;
_olex2_submission_special_instructions 'No special instructions were received'
_oxdiff_exptl_absorpt_empirical_details
;
Empirical correction (ABSPACK) includes:
- Absorption correction using spherical harmonics
- Frame scaling
;
_oxdiff_exptl_absorpt_empirical_full_max 1.290
_oxdiff_exptl_absorpt_empirical_full_min 0.769

loop_
_space_group_symop_operation_xyz
'x, y, z'
'-x, y+1/2, -z+1/2'
'-x, -y, -z'
'x, -y-1/2, z-1/2'

loop_
_atom_site_label
_atom_site_type_symbol
_atom_site_fract_x
_atom_site_fract_y
_atom_site_fract_z
_atom_site_U_iso_or_equiv
_atom_site_adp_type
_atom_site_occupancy
_atom_site_site_symmetry_order
_atom_site_calc_flag
_atom_site_refinement_flags_posn
_atom_site_refinement_flags_adp
_atom_site_refinement_flags_occupancy
_atom_site_disorder_assembly
_atom_site_disorder_group
Ag1 Ag 0.72435(2) 0.47272(2) 0.62717(2) 0.01781(6) Uani 1 1 d . U . . .
P1 P 0.59624(5) 0.59714(4) 0.66069(3) 0.01461(11) Uani 1 1 d . . . . .
F4 F 0.5692(6) 0.2731(4) 0.5932(2) 0.0341(9) Uani 0.825 1 d . U P A 1
F1 F 0.9439(5) 0.2205(4) 0.5391(2) 0.0358(9) Uani 0.825 1 d . U P B 1
F5 F 0.6474(6) 0.1473(3) 0.6438(3) 0.0361(10) Uani 0.825 1 d . U P A 1
F7 F 1.0534(3) 0.2450(3) 0.66854(14) 0.0385(7) Uani 0.825 1 d . U P C 1
F8 F 0.9307(5) 0.3240(3) 0.7241(3) 0.0456(10) Uani 0.825 1 d . U P C 1
F6 F 0.6559(2) 0.28035(14) 0.69663(10) 0.0305(4) Uani 0.825 1 d . U P A 1
F2 F 0.7320(2) 0.18736(17) 0.51919(11) 0.0420(5) Uani 0.825 1 d . U P B 1
F3 F 0.8722(3) 0.10539(14) 0.58977(13) 0.0398(5) Uani 0.825 1 d . U P B 1
F9 F 0.9079(4) 0.1731(2) 0.71791(16) 0.0451(8) Uani 0.825 1 d . U P C 1
O1 O 0.81940(18) 0.35216(11) 0.59691(8) 0.0225(3) Uani 1 1 d . U . . .
F16 F 0.6799(12) 0.1782(8) 0.5466(6) 0.044(2) Uani 0.175 1 d . U P D 2
F17 F 0.572(3) 0.2749(18) 0.6081(11) 0.030(3) Uani 0.175 1 d D U P D 2
F10 F 0.7277(11) 0.3039(7) 0.7252(5) 0.0317(17) Uani 0.175 1 d . U P E 2
F11 F 0.912(2) 0.3466(12) 0.7269(10) 0.027(2) Uani 0.175 1 d . U P E 2
F13 F 0.974(2) 0.218(2) 0.5523(12) 0.029(3) Uani 0.175 1 d . U P F 2
F14 F 0.9350(10) 0.1148(6) 0.6272(6) 0.0305(17) Uani 0.175 1 d . U P F 2
F18 F 0.674(3) 0.1369(17) 0.6542(15) 0.029(3) Uani 0.175 1 d D U P D 2
F12 F 0.8878(18) 0.2016(10) 0.7391(7) 0.038(3) Uani 0.175 1 d . U P E 2
F15 F 1.0616(15) 0.2386(11) 0.6448(7) 0.030(2) Uani 0.175 1 d . U P F 2
C12 C 0.3072(2) 0.64203(16) 0.64858(11) 0.0176(4) Uani 1 1 d . . . . .
H12A H 0.3264 0.6615 0.6954 0.021 Uiso 1 1 calc R . . . .
H12B H 0.3182 0.6983 0.6212 0.021 Uiso 1 1 calc R . . . .
C19 C 0.3783(2) 0.53463(16) 0.56298(11) 0.0193(5) Uani 1 1 d . . . . .
H19A H 0.3915 0.5896 0.5349 0.023 Uiso 1 1 calc R . . . .
H19B H 0.4432 0.4841 0.5548 0.023 Uiso 1 1 calc R . . . .
C2 C 0.5864(2) 0.80134(16) 0.66302(11) 0.0192(4) Uani 1 1 d . . . . .
H2A H 0.4841 0.8014 0.6522 0.023 Uiso 1 1 calc R . . . .
H2B H 0.6135 0.7971 0.7115 0.023 Uiso 1 1 calc R . . . .
C13 C 0.1583(2) 0.60408(16) 0.63105(11) 0.0197(4) Uani 1 1 d . . . . .
H13 H 0.0920 0.6547 0.6393 0.024 Uiso 1 1 calc R . . . .
C14 C 0.1393(2) 0.51670(17) 0.67301(12) 0.0208(5) Uani 1 1 d . . . . .
H14A H 0.1575 0.5339 0.7203 0.025 Uiso 1 1 calc R . . . .
H14B H 0.0430 0.4934 0.6618 0.025 Uiso 1 1 calc R . . . .
C3 C 0.6433(3) 0.89386(16) 0.63824(12) 0.0217(5) Uani 1 1 d . . . . .
H3 H 0.6055 0.9492 0.6597 0.026 Uiso 1 1 calc R . . . .
C7 C 0.8159(3) 0.81658(19) 0.54779(13) 0.0270(5) Uani 1 1 d . . . . .
H7A H 0.8539 0.7620 0.5266 0.032 Uiso 1 1 calc R . . . .
H7B H 0.8527 0.8755 0.5313 0.032 Uiso 1 1 calc R . . . .
C18 C 0.2291(2) 0.49853(18) 0.54512(11) 0.0206(5) Uani 1 1 d . . . . .
H18 H 0.2097 0.4810 0.4974 0.025 Uiso 1 1 calc R . . . .
C17 C 0.2099(3) 0.41104(17) 0.58655(11) 0.0217(5) Uani 1 1 d . . . . .
H17A H 0.2739 0.3601 0.5779 0.026 Uiso 1 1 calc R . . . .
H17B H 0.1140 0.3871 0.5747 0.026 Uiso 1 1 calc R . . . .
C25 C 0.8154(2) 0.26489(16) 0.62229(12) 0.0215(4) Uani 1 1 d . U . . .
C15 C 0.2399(2) 0.43885(16) 0.65971(11) 0.0191(4) Uani 1 1 d . . . . .
H15 H 0.2281 0.3820 0.6872 0.023 Uiso 1 1 calc R . . . .
C4 C 0.8014(3) 0.89433(17) 0.65577(12) 0.0229(5) Uani 1 1 d . . . . .
H4A H 0.8380 0.9543 0.6407 0.028 Uiso 1 1 calc R . . . .
H4B H 0.8301 0.8900 0.7041 0.028 Uiso 1 1 calc R . . . .
C6 C 0.8046(2) 0.71765(17) 0.64683(12) 0.0208(5) Uani 1 1 d . . . . .
H6A H 0.8349 0.7119 0.6950 0.025 Uiso 1 1 calc R . . . .
H6B H 0.8429 0.6633 0.6255 0.025 Uiso 1 1 calc R . . . .
C1 C 0.6441(2) 0.71507(16) 0.63039(11) 0.0161(4) Uani 1 1 d . . . . .
C5 C 0.8597(2) 0.81035(17) 0.62275(12) 0.0228(5) Uani 1 1 d . . . . .
H5 H 0.9629 0.8110 0.6341 0.027 Uiso 1 1 calc R . . . .
C11 C 0.4100(2) 0.56432(16) 0.63632(10) 0.0152(4) Uani 1 1 d . . . . .
C21 C 0.6265(2) 0.61044(16) 0.75135(11) 0.0190(4) Uani 1 1 d . . . . .
H21A H 0.6811 0.6688 0.7632 0.023 Uiso 1 1 calc R . . . .
H21B H 0.5361 0.6189 0.7657 0.023 Uiso 1 1 calc R . . . .
C23 C 0.7214(3) 0.54209(19) 0.86384(12) 0.0253(5) Uani 1 1 d . . . . .
H23A H 0.7692 0.6032 0.8752 0.030 Uiso 1 1 calc R . . . .
H23B H 0.6296 0.5456 0.8774 0.030 Uiso 1 1 calc R . . . .
C9 C 0.6002(2) 0.72387(16) 0.55520(11) 0.0203(5) Uani 1 1 d . . . . .
H9A H 0.6356 0.6688 0.5334 0.024 Uiso 1 1 calc R . . . .
H9B H 0.4980 0.7238 0.5437 0.024 Uiso 1 1 calc R . . . .
C22 C 0.7019(3) 0.52737(17) 0.78941(12) 0.0222(5) Uani 1 1 d . . . . .
H22A H 0.6484 0.4685 0.7777 0.027 Uiso 1 1 calc R . . . .
H22B H 0.7935 0.5194 0.7763 0.027 Uiso 1 1 calc R . . . .
C16 C 0.3886(2) 0.47597(15) 0.67828(11) 0.0183(4) Uani 1 1 d . . . . .
H16A H 0.4544 0.4256 0.6709 0.022 Uiso 1 1 calc R . . . .
H16B H 0.4073 0.4930 0.7256 0.022 Uiso 1 1 calc R . . . .
C8 C 0.6575(3) 0.81618(18) 0.53055(12) 0.0257(5) Uani 1 1 d . . . . .
H8 H 0.6287 0.8207 0.4817 0.031 Uiso 1 1 calc R . . . .
C20 C 0.1287(2) 0.57639(18) 0.55797(11) 0.0226(5) Uani 1 1 d . . . . .
H20A H 0.0323 0.5534 0.5460 0.027 Uiso 1 1 calc R . . . .
H20B H 0.1395 0.6325 0.5305 0.027 Uiso 1 1 calc R . . . .
C26 C 0.8425(3) 0.1930(2) 0.56711(16) 0.0275(6) Uani 0.825 1 d . U P B 1
C10 C 0.5991(3) 0.90108(17) 0.56322(12) 0.0257(5) Uani 1 1 d . . . . .
H10A H 0.4969 0.9014 0.5517 0.031 Uiso 1 1 calc R . . . .
H10B H 0.6343 0.9609 0.5471 0.031 Uiso 1 1 calc R . . . .
C27 C 0.6698(3) 0.2396(2) 0.63938(16) 0.0244(6) Uani 0.825 1 d . U P A 1
C28 C 0.9257(3) 0.2512(2) 0.68346(16) 0.0287(6) Uani 0.825 1 d . U P C 1
C24 C 0.8051(3) 0.4625(2) 0.90184(14) 0.0347(6) Uani 1 1 d . . . . .
H24A H 0.7592 0.4017 0.8901 0.052 Uiso 1 1 calc GR . . . .
H24B H 0.8118 0.4735 0.9492 0.052 Uiso 1 1 calc GR . . . .
H24C H 0.8981 0.4613 0.8906 0.052 Uiso 1 1 calc GR . . . .
C29 C 0.8414(17) 0.2814(10) 0.7054(7) 0.0277(18) Uani 0.175 1 d . U P E 2
C30 C 0.9477(15) 0.2085(10) 0.6144(8) 0.0272(17) Uani 0.175 1 d . U P F 2
C31 C 0.6882(16) 0.2145(11) 0.6075(9) 0.0286(18) Uani 0.175 1 d . U P D 2

loop_
_atom_site_aniso_label
_atom_site_aniso_U_11
_atom_site_aniso_U_22
_atom_site_aniso_U_33
_atom_site_aniso_U_23
_atom_site_aniso_U_13
_atom_site_aniso_U_12
Ag1 0.01876(10) 0.01595(9) 0.01984(10) 0.00021(5) 0.00645(6) 0.00134(5)
P1 0.0143(2) 0.0152(3) 0.0148(2) -0.00044(19) 0.00369(19) -0.00066(19)
F4 0.0236(11) 0.0447(16) 0.0327(18) -0.0066(14) 0.0017(14) 0.0015(10)
F1 0.039(2) 0.0284(13) 0.045(2) 0.0019(15) 0.0226(15) 0.0078(15)
F5 0.031(2) 0.0234(14) 0.057(3) 0.0024(12) 0.0144(18) -0.0078(12)
F7 0.0217(10) 0.0453(15) 0.0462(17) 0.0115(14) -0.0003(11) -0.0031(9)
F8 0.0442(19) 0.051(2) 0.0355(14) -0.0071(15) -0.0105(11) 0.0033(16)
F6 0.0366(11) 0.0327(10) 0.0258(9) 0.0028(8) 0.0156(8) -0.0008(8)
F2 0.0429(12) 0.0471(13) 0.0347(11) -0.0170(10) 0.0034(9) 0.0023(10)
F3 0.0509(14) 0.0172(9) 0.0562(14) 0.0040(9) 0.0230(11) 0.0030(8)
F9 0.0454(16) 0.043(2) 0.0425(19) 0.0261(13) -0.0036(13) -0.0054(14)
O1 0.0301(9) 0.0154(7) 0.0248(8) 0.0048(6) 0.0129(7) 0.0051(6)
F16 0.043(5) 0.043(4) 0.044(4) -0.011(3) 0.002(3) 0.004(4)
F17 0.022(4) 0.027(5) 0.040(7) -0.010(5) 0.002(4) 0.001(3)
F10 0.043(4) 0.027(4) 0.027(4) 0.007(3) 0.012(3) 0.005(3)
F11 0.040(5) 0.019(4) 0.020(4) 0.009(3) 0.004(3) 0.007(4)
F13 0.024(5) 0.023(5) 0.043(4) 0.006(3) 0.015(3) 0.007(4)
F14 0.029(4) 0.014(3) 0.052(5) 0.006(3) 0.019(4) 0.006(2)
F18 0.017(6) 0.024(4) 0.044(5) 0.002(4) 0.003(4) -0.002(4)
F12 0.053(7) 0.026(6) 0.033(7) 0.020(5) 0.000(5) 0.009(5)
F15 0.025(3) 0.017(4) 0.050(5) 0.010(4) 0.009(3) 0.004(3)
C12 0.0161(10) 0.0172(10) 0.0196(10) -0.0012(8) 0.0034(8) -0.0012(8)
C19 0.0216(11) 0.0229(11) 0.0142(10) -0.0019(8) 0.0056(9) -0.0050(9)
C2 0.0214(11) 0.0166(11) 0.0202(11) -0.0008(8) 0.0056(9) 0.0000(9)
C13 0.0150(10) 0.0201(11) 0.0245(11) -0.0004(9) 0.0046(8) -0.0010(8)
C14 0.0180(11) 0.0235(12) 0.0226(11) -0.0012(9) 0.0087(9) -0.0036(9)
C3 0.0252(12) 0.0152(11) 0.0250(12) -0.0010(9) 0.0049(9) -0.0027(9)
C7 0.0307(13) 0.0262(12) 0.0274(12) -0.0019(10) 0.0144(10) -0.0106(10)
C18 0.0218(11) 0.0249(11) 0.0152(10) -0.0024(9) 0.0035(8) -0.0071(9)
C17 0.0236(11) 0.0211(11) 0.0213(11) -0.0036(9) 0.0066(9) -0.0074(9)
C25 0.0224(10) 0.0168(9) 0.0262(10) 0.0050(8) 0.0069(8) 0.0014(7)
C15 0.0222(11) 0.0178(11) 0.0187(11) 0.0003(8) 0.0079(8) -0.0036(9)
C4 0.0262(12) 0.0186(11) 0.0234(11) -0.0011(9) 0.0024(9) -0.0060(9)
C6 0.0163(11) 0.0189(11) 0.0272(12) 0.0014(9) 0.0037(9) -0.0014(8)
C1 0.0147(10) 0.0168(10) 0.0176(10) -0.0002(8) 0.0046(8) -0.0022(8)
C5 0.0172(11) 0.0223(12) 0.0293(12) -0.0004(9) 0.0047(9) -0.0053(9)
C11 0.0154(10) 0.0178(10) 0.0129(9) -0.0009(8) 0.0040(8) -0.0016(8)
C21 0.0203(11) 0.0192(11) 0.0171(10) -0.0006(8) 0.0019(8) -0.0022(9)
C23 0.0268(13) 0.0284(13) 0.0198(11) 0.0016(9) 0.0014(9) 0.0015(10)
C9 0.0252(12) 0.0189(11) 0.0171(10) -0.0006(8) 0.0046(9) -0.0049(9)
C22 0.0230(12) 0.0225(12) 0.0208(11) 0.0018(9) 0.0026(9) 0.0027(9)
C16 0.0204(11) 0.0174(11) 0.0179(10) 0.0007(8) 0.0050(8) -0.0003(8)
C8 0.0330(13) 0.0261(12) 0.0179(11) 0.0018(9) 0.0042(10) -0.0106(10)
C20 0.0186(11) 0.0272(12) 0.0206(11) 0.0013(9) -0.0002(9) -0.0051(9)
C26 0.0334(14) 0.0193(12) 0.0319(14) 0.0007(10) 0.0115(11) 0.0014(10)
C10 0.0280(13) 0.0203(11) 0.0268(12) 0.0069(9) -0.0007(10) -0.0042(9)
C27 0.0239(13) 0.0244(13) 0.0256(13) 0.0004(11) 0.0059(11) -0.0031(10)
C28 0.0258(13) 0.0294(15) 0.0292(14) 0.0093(11) 0.0000(11) -0.0040(11)
C24 0.0406(16) 0.0359(15) 0.0252(13) 0.0075(11) -0.0013(11) 0.0037(12)
C29 0.038(4) 0.019(4) 0.027(3) 0.007(2) 0.008(2) 0.005(3)
C30 0.025(3) 0.017(3) 0.042(4) 0.005(3) 0.012(3) 0.003(2)
C31 0.024(3) 0.022(3) 0.040(4) -0.001(3) 0.006(2) 0.001(2)

loop_
_atom_type_symbol
_atom_type_description
_atom_type_scat_dispersion_real
_atom_type_scat_dispersion_imag
_atom_type_scat_source
C C 0.0181 0.0091 'International Tables Vol C Tables 4.2.6.8 and 6.1.1.4'
H H 0.0000 0.0000 'International Tables Vol C Tables 4.2.6.8 and 6.1.1.4'
Ag Ag 0.1306 4.2820 'International Tables Vol C Tables 4.2.6.8 and 6.1.1.4'
F F 0.0727 0.0534 'International Tables Vol C Tables 4.2.6.8 and 6.1.1.4'
O O 0.0492 0.0322 'International Tables Vol C Tables 4.2.6.8 and 6.1.1.4'
P P 0.2955 0.4335 'International Tables Vol C Tables 4.2.6.8 and 6.1.1.4'

loop_
_geom_angle_atom_site_label_1
_geom_angle_atom_site_label_2
_geom_angle_atom_site_label_3
_geom_angle
O1 Ag1 P1 173.64(5)
C1 P1 Ag1 113.05(7)
C1 P1 C11 114.99(10)
C11 P1 Ag1 106.66(7)
C21 P1 Ag1 112.02(8)
C21 P1 C1 104.02(10)
C21 P1 C11 105.98(10)
C25 O1 Ag1 125.90(14)
H12A C12 H12B 108.2
C13 C12 H12A 109.7
C13 C12 H12B 109.7
C13 C12 C11 109.67(18)
C11 C12 H12A 109.7
C11 C12 H12B 109.7
H19A C19 H19B 108.1
C18 C19 H19A 109.6
C18 C19 H19B 109.6
C18 C19 C11 110.24(18)
C11 C19 H19A 109.6
C11 C19 H19B 109.6
H2A C2 H2B 108.2
C3 C2 H2A 109.7
C3 C2 H2B 109.7
C3 C2 C1 109.93(18)
C1 C2 H2A 109.7
C1 C2 H2B 109.7
C12 C13 H13 109.3
C14 C13 C12 110.47(19)
C14 C13 H13 109.3
C20 C13 C12 109.25(18)
C20 C13 H13 109.3
C20 C13 C14 109.16(19)
C13 C14 H14A 109.8
C13 C14 H14B 109.8
H14A C14 H14B 108.3
C15 C14 C13 109.20(18)
C15 C14 H14A 109.8
C15 C14 H14B 109.8
C2 C3 H3 109.3
C4 C3 C2 109.66(19)
C4 C3 H3 109.3
C4 C3 C10 109.6(2)
C10 C3 C2 109.53(19)
C10 C3 H3 109.3
H7A C7 H7B 108.3
C5 C7 H7A 109.8
C5 C7 H7B 109.8
C5 C7 C8 109.21(19)
C8 C7 H7A 109.8
C8 C7 H7B 109.8
C19 C18 H18 109.2
C17 C18 C19 109.8(2)
C17 C18 H18 109.2
C20 C18 C19 109.73(19)
C20 C18 H18 109.2
C20 C18 C17 109.68(19)
C18 C17 H17A 109.9
C18 C17 H17B 109.9
C18 C17 C15 108.71(19)
H17A C17 H17B 108.3
C15 C17 H17A 109.9
C15 C17 H17B 109.9
O1 C25 C26 106.7(2)
O1 C25 C27 112.7(2)
O1 C25 C28 112.0(2)
O1 C25 C29 104.9(5)
O1 C25 C30 110.3(6)
O1 C25 C31 117.4(7)
C27 C25 C26 106.8(2)
C28 C25 C26 109.3(2)
C28 C25 C27 109.2(2)
C30 C25 C29 101.1(8)
C31 C25 C29 104.8(10)
C31 C25 C30 116.1(9)
C14 C15 C17 109.8(2)
C14 C15 H15 109.3
C14 C15 C16 108.98(18)
C17 C15 H15 109.3
C16 C15 C17 110.15(18)
C16 C15 H15 109.3
C3 C4 H4A 109.8
C3 C4 H4B 109.8
H4A C4 H4B 108.2
C5 C4 C3 109.54(19)
C5 C4 H4A 109.8
C5 C4 H4B 109.8
H6A C6 H6B 108.1
C1 C6 H6A 109.5
C1 C6 H6B 109.5
C5 C6 H6A 109.5
C5 C6 H6B 109.5
C5 C6 C1 110.57(19)
C2 C1 P1 115.07(15)
C2 C1 C6 108.74(18)
C6 C1 P1 104.64(15)
C9 C1 P1 111.47(15)
C9 C1 C2 108.36(18)
C9 C1 C6 108.30(18)
C7 C5 H5 109.4
C4 C5 C7 110.1(2)
C4 C5 C6 109.72(19)
C4 C5 H5 109.4
C6 C5 C7 108.84(19)
C6 C5 H5 109.4
C12 C11 P1 114.72(15)
C12 C11 C19 109.05(18)
C12 C11 C16 108.89(17)
C19 C11 P1 110.57(14)
C19 C11 C16 107.69(18)
C16 C11 P1 105.66(15)
P1 C21 H21A 108.6
P1 C21 H21B 108.6
H21A C21 H21B 107.5
C22 C21 P1 114.82(16)
C22 C21 H21A 108.6
C22 C21 H21B 108.6
H23A C23 H23B 107.9
C22 C23 H23A 109.2
C22 C23 H23B 109.2
C24 C23 H23A 109.2
C24 C23 H23B 109.2
C24 C23 C22 112.3(2)
C1 C9 H9A 109.6
C1 C9 H9B 109.6
H9A C9 H9B 108.1
C8 C9 C1 110.23(18)
C8 C9 H9A 109.6
C8 C9 H9B 109.6
C21 C22 H22A 109.2
C21 C22 H22B 109.2
C23 C22 C21 112.2(2)
C23 C22 H22A 109.2
C23 C22 H22B 109.2
H22A C22 H22B 107.9
C15 C16 C11 110.46(18)
C15 C16 H16A 109.6
C15 C16 H16B 109.6
C11 C16 H16A 109.6
C11 C16 H16B 109.6
H16A C16 H16B 108.1
C7 C8 C9 109.9(2)
C7 C8 H8 109.3
C9 C8 H8 109.3
C10 C8 C7 109.7(2)
C10 C8 C9 109.2(2)
C10 C8 H8 109.3
C13 C20 H20A 109.8
C13 C20 H20B 109.8
C18 C20 C13 109.55(19)
C18 C20 H20A 109.8
C18 C20 H20B 109.8
H20A C20 H20B 108.2
F1 C26 F2 106.1(3)
F1 C26 F3 107.2(3)
F1 C26 C25 111.6(3)
F2 C26 C25 110.7(2)
F3 C26 F2 107.7(3)
F3 C26 C25 113.3(3)
C3 C10 H10A 109.8
C3 C10 H10B 109.8
C8 C10 C3 109.2(2)
C8 C10 H10A 109.8
C8 C10 H10B 109.8
H10A C10 H10B 108.3
F4 C27 F6 107.5(3)
F4 C27 C25 110.4(3)
F5 C27 F4 106.6(4)
F5 C27 F6 108.5(4)
F5 C27 C25 114.0(4)
F6 C27 C25 109.6(2)
F7 C28 C25 112.1(3)
F8 C28 F7 105.2(3)
F8 C28 F9 107.3(4)
F8 C28 C25 111.7(3)
F9 C28 F7 106.3(3)
F9 C28 C25 113.8(3)
C23 C24 H24A 109.5
C23 C24 H24B 109.5
C23 C24 H24C 109.5
H24A C24 H24B 109.5
H24A C24 H24C 109.5
H24B C24 H24C 109.5
F10 C29 F12 105.9(13)
F10 C29 C25 111.3(12)
F11 C29 F10 99.7(15)
F11 C29 F12 109.2(17)
F11 C29 C25 117.2(14)
F12 C29 C25 112.3(11)
F13 C30 C25 110.2(14)
F14 C30 F13 108.8(17)
F14 C30 C25 111.8(10)
F15 C30 F13 97.8(15)
F15 C30 F14 109.6(14)
F15 C30 C25 117.6(12)
F16 C31 F17 108.4(16)
F16 C31 F18 109.2(17)
F16 C31 C25 107.4(13)
F17 C31 F18 105.6(19)
C25 C31 F17 112.0(17)
C25 C31 F18 114.2(15)

loop_
_geom_bond_atom_site_label_1
_geom_bond_atom_site_label_2
_geom_bond_distance
Ag1 P1 2.3325(5)
Ag1 O1 2.0865(16)
P1 C1 1.865(2)
P1 C11 1.869(2)
P1 C21 1.851(2)
F4 C27 1.334(6)
F1 C26 1.293(6)
F5 C27 1.327(6)
F7 C28 1.345(4)
F8 C28 1.320(5)
F6 C27 1.341(4)
F2 C26 1.337(4)
F3 C26 1.335(4)
F9 C28 1.338(5)
O1 C25 1.341(3)
F16 C31 1.35(2)
F17 C31 1.43(3)
F10 C29 1.292(19)
F11 C29 1.19(3)
F13 C30 1.36(3)
F14 C30 1.358(16)
F18 C31 1.48(3)
F12 C29 1.36(2)
F15 C30 1.26(2)
C12 H12A 0.9900
C12 H12B 0.9900
C12 C13 1.540(3)
C12 C11 1.540(3)
C19 H19A 0.9900
C19 H19B 0.9900
C19 C18 1.535(3)
C19 C11 1.548(3)
C2 H2A 0.9900
C2 H2B 0.9900
C2 C3 1.541(3)
C2 C1 1.545(3)
C13 H13 1.0000
C13 C14 1.536(3)
C13 C20 1.535(3)
C14 H14A 0.9900
C14 H14B 0.9900
C14 C15 1.533(3)
C3 H3 1.0000
C3 C4 1.531(3)
C3 C10 1.536(3)
C7 H7A 0.9900
C7 H7B 0.9900
C7 C5 1.533(3)
C7 C8 1.534(4)
C18 H18 1.0000
C18 C17 1.531(3)
C18 C20 1.529(4)
C17 H17A 0.9900
C17 H17B 0.9900
C17 C15 1.537(3)
C25 C26 1.581(4)
C25 C27 1.571(4)
C25 C28 1.526(4)
C25 C29 1.704(15)
C25 C30 1.555(14)
C25 C31 1.423(16)
C15 H15 1.0000
C15 C16 1.535(3)
C4 H4A 0.9900
C4 H4B 0.9900
C4 C5 1.526(3)
C6 H6A 0.9900
C6 H6B 0.9900
C6 C1 1.554(3)
C6 C5 1.530(3)
C1 C9 1.541(3)
C5 H5 1.0000
C11 C16 1.552(3)
C21 H21A 0.9900
C21 H21B 0.9900
C21 C22 1.528(3)
C23 H23A 0.9900
C23 H23B 0.9900
C23 C22 1.528(3)
C23 C24 1.525(4)
C9 H9A 0.9900
C9 H9B 0.9900
C9 C8 1.539(3)
C22 H22A 0.9900
C22 H22B 0.9900
C16 H16A 0.9900
C16 H16B 0.9900
C8 H8 1.0000
C8 C10 1.533(4)
C20 H20A 0.9900
C20 H20B 0.9900
C10 H10A 0.9900
C10 H10B 0.9900
C24 H24A 0.9800
C24 H24B 0.9800
C24 H24C 0.9800

loop_
_geom_torsion_atom_site_label_1
_geom_torsion_atom_site_label_2
_geom_torsion_atom_site_label_3
_geom_torsion_atom_site_label_4
_geom_torsion
Ag1 P1 C1 C2 -167.30(13)
Ag1 P1 C1 C6 -48.04(15)
Ag1 P1 C1 C9 68.80(16)
Ag1 P1 C11 C12 -174.66(13)
Ag1 P1 C11 C19 -50.84(16)
Ag1 P1 C11 C16 65.40(14)
Ag1 P1 C21 C22 -12.92(19)
Ag1 O1 C25 C26 156.09(17)
Ag1 O1 C25 C27 39.2(3)
Ag1 O1 C25 C28 -84.4(3)
Ag1 O1 C25 C29 -43.7(6)
Ag1 O1 C25 C30 -151.7(7)
Ag1 O1 C25 C31 72.2(9)
P1 C1 C9 C8 -172.64(16)
P1 C11 C16 C15 -176.89(14)
P1 C21 C22 C23 -179.06(17)
O1 C25 C26 F1 44.8(4)
O1 C25 C26 F2 -73.1(3)
O1 C25 C26 F3 165.9(2)
O1 C25 C27 F4 39.1(4)
O1 C25 C27 F5 159.1(3)
O1 C25 C27 F6 -79.1(3)
O1 C25 C28 F7 -72.3(3)
O1 C25 C28 F8 45.5(4)
O1 C25 C28 F9 167.1(3)
O1 C25 C29 F10 82.9(11)
O1 C25 C29 F11 -30.9(16)
O1 C25 C29 F12 -158.5(12)
O1 C25 C30 F13 -46.5(16)
O1 C25 C30 F14 -167.6(10)
O1 C25 C30 F15 64.3(14)
O1 C25 C31 F16 79.7(12)
O1 C25 C31 F17 -39.1(18)
O1 C25 C31 F18 -159.1(15)
C12 C13 C14 C15 -60.2(2)
C12 C13 C20 C18 60.8(2)
C12 C11 C16 C15 59.4(2)
C19 C18 C17 C15 60.3(2)
C19 C18 C20 C13 -60.0(2)
C19 C11 C16 C15 -58.7(2)
C2 C3 C4 C5 60.6(2)
C2 C3 C10 C8 -60.3(3)
C2 C1 C9 C8 59.8(2)
C13 C12 C11 P1 -176.14(14)
C13 C12 C11 C19 59.2(2)
C13 C12 C11 C16 -58.0(2)
C13 C14 C15 C17 -60.5(2)
C13 C14 C15 C16 60.3(2)
C14 C13 C20 C18 -60.1(2)
C14 C15 C16 C11 -60.6(2)
C3 C2 C1 P1 175.12(15)
C3 C2 C1 C6 58.2(2)
C3 C2 C1 C9 -59.4(2)
C3 C4 C5 C7 59.6(2)
C3 C4 C5 C6 -60.2(2)
C7 C8 C10 C3 -60.2(2)
C18 C19 C11 P1 174.47(16)
C18 C19 C11 C12 -58.5(2)
C18 C19 C11 C16 59.5(2)
C18 C17 C15 C14 60.4(2)
C18 C17 C15 C16 -59.6(2)
C17 C18 C20 C13 60.7(2)
C17 C15 C16 C11 59.9(2)
C4 C3 C10 C8 60.0(2)
C6 C1 C9 C8 -58.0(2)
C1 P1 C11 C12 -48.47(18)
C1 P1 C11 C19 75.34(17)
C1 P1 C11 C16 -168.42(13)
C1 P1 C21 C22 -135.35(17)
C1 C2 C3 C4 -60.1(2)
C1 C2 C3 C10 60.3(2)
C1 C6 C5 C7 -61.1(2)
C1 C6 C5 C4 59.5(2)
C1 C9 C8 C7 59.6(3)
C1 C9 C8 C10 -60.8(3)
C5 C7 C8 C9 -60.4(3)
C5 C7 C8 C10 59.7(3)
C5 C6 C1 P1 178.39(16)
C5 C6 C1 C2 -58.2(2)
C5 C6 C1 C9 59.4(2)
C11 P1 C1 C2 69.88(18)
C11 P1 C1 C6 -170.86(14)
C11 P1 C1 C9 -54.02(18)
C11 P1 C21 C22 103.02(18)
C11 C12 C13 C14 59.4(2)
C11 C12 C13 C20 -60.7(2)
C11 C19 C18 C17 -61.5(2)
C11 C19 C18 C20 59.1(2)
C21 P1 C1 C2 -45.55(18)
C21 P1 C1 C6 73.71(16)
C21 P1 C1 C9 -169.45(16)
C21 P1 C11 C12 65.82(17)
C21 P1 C11 C19 -170.37(15)
C21 P1 C11 C16 -54.13(16)
C9 C8 C10 C3 60.4(3)
C8 C7 C5 C4 -59.5(3)
C8 C7 C5 C6 60.9(3)
C20 C13 C14 C15 59.9(2)
C20 C18 C17 C15 -60.3(2)
C26 C25 C27 F4 -77.7(4)
C26 C25 C27 F5 42.3(4)
C26 C25 C27 F6 164.1(2)
C26 C25 C28 F7 45.7(4)
C26 C25 C28 F8 163.5(3)
C26 C25 C28 F9 -74.9(3)
C10 C3 C4 C5 -59.7(2)
C27 C25 C26 F1 165.5(3)
C27 C25 C26 F2 47.7(3)
C27 C25 C26 F3 -73.4(3)
C27 C25 C28 F7 162.2(3)
C27 C25 C28 F8 -80.0(4)
C27 C25 C28 F9 41.6(4)
C28 C25 C26 F1 -76.5(3)
C28 C25 C26 F2 165.7(2)
C28 C25 C26 F3 44.6(3)
C28 C25 C27 F4 164.2(3)
C28 C25 C27 F5 -75.8(4)
C28 C25 C27 F6 46.0(3)
C24 C23 C22 C21 -176.1(2)
C29 C25 C30 F13 -157.1(16)
C29 C25 C30 F14 81.7(13)
C29 C25 C30 F15 -46.3(14)
C29 C25 C31 F16 -164.3(10)
C29 C25 C31 F17 76.8(16)
C29 C25 C31 F18 -43.1(19)
C30 C25 C29 F10 -162.3(11)
C30 C25 C29 F11 83.8(16)
C30 C25 C29 F12 -43.8(15)
C30 C25 C31 F16 -53.8(14)
C30 C25 C31 F17 -172.6(14)
C30 C25 C31 F18 67(2)
C31 C25 C29 F10 -41.3(13)
C31 C25 C29 F11 -155.2(16)
C31 C25 C29 F12 77.2(15)
C31 C25 C30 F13 90.1(17)
C31 C25 C30 F14 -31.0(16)
C31 C25 C30 F15 -159.1(14)
